data_4313150
loop_
_publ_author_name
'Wei Chen'
'Jia-Yu Wang'
'Cheng Chen'
'Qi Yue'
'Hong-Ming Yuan'
'Jie-Sheng Chen'
'Su-Ning Wang'

_publ_section_title
;
 Photoluminescent Metal-Organic Polymer Constructed from Trimetallic
 Clusters and Mixed Carboxylates
;
_journal_name_full 'Inorganic Chemistry'
_journal_page_first 944
_journal_page_last 946
_journal_paper_doi 10.1021/ic025871j
_journal_volume 42
_journal_year 2003
_chemical_formula_sum 'C17 H20 N2 O8 Zn1.5'
_chemical_formula_weight 478.40
_chemical_name_common Zn3[C6H4(COO)2][C6H3(COO)3]2[NH2(CH3)2]2[NH(CH3)2]2
_chemical_name_systematic
;
  ?
;
_space_group_IT_number 14
_symmetry_cell_setting monoclinic
_symmetry_space_group_name_Hall '-P 2yn'
_symmetry_space_group_name_H-M 'P 1 21/n 1'
_atom_sites_solution_hydrogens geom
_atom_sites_solution_primary direct
_atom_sites_solution_secondary difmap
_audit_creation_method SHELXL-97
_cell_angle_alpha 90.00
_cell_angle_beta 107.030(2)
_cell_angle_gamma 90.00
_cell_formula_units_Z 4
_cell_length_a 11.6171(3)
_cell_length_b 14.2456(4)
_cell_length_c 12.6426(3)
_cell_measurement_temperature 293(2)
_cell_volume 2000.51(9)
_computing_cell_refinement 'Bruker SMART'
_computing_data_collection 'Bruker SMART'
_computing_data_reduction 'Bruker SAINT'
_computing_molecular_graphics SHELXP-97
_computing_publication_material SHELXTL
_computing_structure_refinement 'SHELXL-97 (Sheldrick, 1997)'
_computing_structure_solution 'SHELXS-97 (Sheldrick, 1990)'
_diffrn_ambient_temperature 293(2)
_diffrn_measured_fraction_theta_full 0.998
_diffrn_measured_fraction_theta_max 0.998
_diffrn_measurement_device_type 'CCD area detector'
_diffrn_measurement_method 'omega scans'
_diffrn_radiation_monochromator graphite
_diffrn_radiation_source 'fine-focus sealed tube'
_diffrn_radiation_type MoK\a
_diffrn_radiation_wavelength 0.71073
_diffrn_reflns_av_R_equivalents 0.0467
_diffrn_reflns_av_sigmaI/netI 0.0665
_diffrn_reflns_limit_h_max 9
_diffrn_reflns_limit_h_min -16
_diffrn_reflns_limit_k_max 20
_diffrn_reflns_limit_k_min -19
_diffrn_reflns_limit_l_max 16
_diffrn_reflns_limit_l_min -17
_diffrn_reflns_number 16341
_diffrn_reflns_theta_full 30.00
_diffrn_reflns_theta_max 30.00
_diffrn_reflns_theta_min 2.10
_exptl_absorpt_coefficient_mu 1.859
_exptl_crystal_colour Colorless
_exptl_crystal_density_diffrn 1.588
_exptl_crystal_density_method 'not measured'
_exptl_crystal_description Block
_exptl_crystal_F_000 980
_exptl_crystal_size_max 0.36
_exptl_crystal_size_mid 0.20
_exptl_crystal_size_min 0.16
_refine_diff_density_max 0.567
_refine_diff_density_min -0.406
_refine_diff_density_rms 0.089
_refine_ls_extinction_method none
_refine_ls_goodness_of_fit_ref 0.937
_refine_ls_hydrogen_treatment mixed
_refine_ls_matrix_type full
_refine_ls_number_parameters 393
_refine_ls_number_reflns 5826
_refine_ls_number_restraints 56
_refine_ls_restrained_S_all 0.932
_refine_ls_R_factor_all 0.0735
_refine_ls_R_factor_gt 0.0385
_refine_ls_shift/su_max 0.001
_refine_ls_shift/su_mean 0.000
_refine_ls_structure_factor_coef Fsqd
_refine_ls_weighting_details 'calc w=1/[\s^2^(Fo^2^)+(0.0439P)^2^+0.0000P] where P=(Fo^2^+2Fc^2^)/3'
_refine_ls_weighting_scheme calc
_refine_ls_wR_factor_gt 0.0810
_refine_ls_wR_factor_ref 0.0900
_reflns_number_gt 3904
_reflns_number_total 5826
_reflns_threshold_expression >2sigma(I)
_cod_data_source_file ic025871j.cif
_cod_data_source_block shel
_cod_depositor_comments
;
The following automatic conversions were performed:

'_symmetry_cell_setting' value 'Monoclinic' changed to 'monoclinic'
according to the built-in table from CIF Core dictionary named
'cif_core.dic' version 2.4.1 from 2010-06-29.

Automatic conversion script
Id: cif_fix_values 1646 2011-03-28 12:23:43Z adriana 
;
_cod_original_formula_sum 'C17 H20 N2 O8 Zn1.50'
_cod_database_code 4313150

loop_
_symmetry_equiv_pos_as_xyz
'x, y, z'
'-x+1/2, y+1/2, -z+1/2'
'-x, -y, -z'
'x-1/2, -y-1/2, z-1/2'

loop_
_atom_site_label
_atom_site_type_symbol
_atom_site_fract_x
_atom_site_fract_y
_atom_site_fract_z
_atom_site_U_iso_or_equiv
_atom_site_adp_type
_atom_site_occupancy
_atom_site_symmetry_multiplicity
_atom_site_calc_flag
_atom_site_refinement_flags
_atom_site_disorder_assembly
_atom_site_disorder_group
Zn1 Zn 0.0000 0.0000 1.0000 0.02100(10) Uani 1 2 d S . .
Zn2 Zn 0.05805(3) -0.11810(2) 0.76832(2) 0.02219(8) Uani 1 1 d . . .
C1 C 0.1856(2) 0.25697(18) 1.1145(2) 0.0270(6) Uani 1 1 d . . .
C2 C 0.2512(3) 0.31935(19) 1.1943(2) 0.0287(6) Uani 1 1 d . . .
H2 H 0.2359 0.3233 1.2624 0.080 Uiso 1 1 calc . . .
C3 C 0.3394(2) 0.37576(17) 1.1731(2) 0.0262(5) Uani 1 1 d . . .
C4 C 0.3577(2) 0.37154(18) 1.0687(2) 0.0276(6) Uani 1 1 d . . .
H4 H 0.4130 0.4119 1.0522 0.080 Uiso 1 1 calc . . .
C5 C 0.2948(3) 0.30817(19) 0.9893(2) 0.0279(6) Uani 1 1 d . . .
C6 C 0.2092(3) 0.25020(19) 1.0125(2) 0.0301(6) Uani 1 1 d . . .
H6 H 0.1676 0.2069 0.9602 0.080 Uiso 1 1 calc . . .
C7 C 0.0889(2) 0.19783(19) 1.1362(2) 0.0291(6) Uani 1 1 d . . .
C8 C 0.4153(2) 0.44163(19) 1.2585(2) 0.0275(6) Uani 1 1 d . . .
C9 C 0.3209(3) 0.3032(2) 0.8794(2) 0.0326(6) Uani 1 1 d . . .
C10A C 0.4273(7) 0.0489(7) 1.0462(8) 0.029(2) Uani 0.50 1 d P . .
C10B C 0.412(3) 0.067(2) 1.050(3) 0.077(11) Uani 0.25 1 d PU . .
C10C C 0.4101(10) 0.0684(8) 0.9617(12) 0.033(3) Uani 0.25 1 d P . .
C11 C 0.3774(2) -0.0218(2) 0.9748(2) 0.0307(6) Uani 1 1 d . . .
C12A C 0.4503(7) -0.0700(6) 0.9196(6) 0.0293(17) Uani 0.50 1 d P . .
C12B C 0.4681(10) -0.0931(8) 1.0184(11) 0.028(2) Uani 0.25 1 d P . .
C12C C 0.456(2) -0.0832(15) 0.9545(18) 0.038(5) Uani 0.25 1 d PU . .
C13 C 0.2441(2) -0.0436(2) 0.9426(2) 0.0293(6) Uani 1 1 d . . .
C14A C 0.1512(10) 0.1842(11) 0.5242(11) 0.109(4) Uani 0.50 1 d P . .
C14B C 0.159(3) 0.146(2) 0.570(3) 0.025(6) Uani 0.13 1 d PU . .
C14C C 0.171(3) 0.117(3) 0.549(4) 0.055(9) Uani 0.13 1 d PU . .
C14D C 0.163(2) 0.1138(18) 0.603(2) 0.071(6) Uani 0.25 1 d PU . .
C15A C 0.3535(15) 0.0720(11) 0.6747(13) 0.119(6) Uani 0.50 1 d P . .
C15B C 0.288(4) 0.073(2) 0.659(3) 0.038(6) Uani 0.13 1 d PU . .
C15C C 0.403(4) 0.077(4) 0.694(4) 0.066(12) Uani 0.13 1 d PU . .
C15D C 0.226(3) 0.0731(16) 0.6570(18) 0.082(6) Uani 0.25 1 d PU . .
C16 C 0.3762(15) 0.0565(10) 0.3273(17) 0.354(10) Uani 1 1 d . . .
C17A C 0.3824(13) 0.2169(6) 0.4481(10) 0.058(3) Uani 0.50 1 d P . .
C17B C 0.3807(16) 0.1552(17) 0.4643(11) 0.143(7) Uani 0.50 1 d P . .
N1 N 0.2777(4) 0.1605(3) 0.6207(3) 0.0757(11) Uani 1 1 d D . .
H1N H 0.319(3) 0.172(3) 0.571(3) 0.084(14) Uiso 1 1 d D . .
H2N H 0.284(5) 0.210(2) 0.665(3) 0.110(18) Uiso 1 1 d D . .
N2A N 0.424(2) 0.175(2) 0.4065(16) 0.083(9) Uani 0.25 1 d P . .
N2B N 0.426(2) 0.1582(17) 0.3717(19) 0.053(5) Uani 0.25 1 d PU . .
N2C N 0.4381(11) 0.1301(9) 0.3124(9) 0.046(3) Uani 0.25 1 d P . .
N2D N 0.4988(13) 0.1651(12) 0.2422(12) 0.078(4) Uani 0.25 1 d P . .
O1 O 0.03922(18) 0.13536(13) 1.07044(16) 0.0352(5) Uani 1 1 d . . .
O2 O 0.0588(2) 0.21531(16) 1.22323(17) 0.0495(6) Uani 1 1 d . . .
O3 O 0.41346(18) 0.43229(14) 1.35567(14) 0.0340(5) Uani 1 1 d . . .
O4 O 0.4759(2) 0.50022(16) 1.22308(17) 0.0477(6) Uani 1 1 d . . .
O5 O 0.39891(19) 0.36010(15) 0.86731(16) 0.0424(5) Uani 1 1 d . . .
O6 O 0.2672(3) 0.24546(18) 0.81020(18) 0.0689(9) Uani 1 1 d . . .
O7 O 0.17617(17) 0.00852(14) 0.97586(17) 0.0360(5) Uani 1 1 d . . .
O8 O 0.21264(18) -0.11532(14) 0.88161(17) 0.0408(5) Uani 1 1 d . . .

loop_
_atom_site_aniso_label
_atom_site_aniso_U_11
_atom_site_aniso_U_22
_atom_site_aniso_U_33
_atom_site_aniso_U_23
_atom_site_aniso_U_13
_atom_site_aniso_U_12
Zn1 0.0231(2) 0.0231(2) 0.01690(18) -0.00020(15) 0.00596(16) 0.00096(17)
Zn2 0.02110(15) 0.02513(15) 0.02365(15) 0.00165(12) 0.01172(12) 0.00067(13)
C1 0.0306(14) 0.0289(14) 0.0254(13) -0.0029(10) 0.0144(11) -0.0107(11)
C2 0.0328(15) 0.0337(14) 0.0231(12) -0.0033(11) 0.0137(12) -0.0091(12)
C3 0.0291(14) 0.0262(13) 0.0249(12) -0.0042(10) 0.0104(11) -0.0077(12)
C4 0.0291(14) 0.0310(14) 0.0262(12) -0.0022(11) 0.0137(11) -0.0096(12)
C5 0.0339(15) 0.0315(14) 0.0233(12) -0.0045(11) 0.0160(12) -0.0105(12)
C6 0.0352(15) 0.0332(15) 0.0257(13) -0.0084(11) 0.0151(12) -0.0118(12)
C7 0.0282(14) 0.0331(14) 0.0283(13) -0.0016(11) 0.0120(12) -0.0086(12)
C8 0.0263(14) 0.0312(14) 0.0269(13) -0.0040(11) 0.0109(11) -0.0051(12)
C9 0.0415(17) 0.0357(15) 0.0258(13) -0.0064(11) 0.0181(13) -0.0080(13)
C10A 0.012(3) 0.034(4) 0.045(5) -0.018(3) 0.014(3) 0.003(3)
C10B 0.077(11) 0.077(11) 0.077(11) 0.0001(10) 0.022(3) -0.0003(10)
C10C 0.017(5) 0.025(6) 0.057(8) -0.001(6) 0.012(6) -0.001(4)
C11 0.0195(13) 0.0396(16) 0.0333(14) -0.0045(12) 0.0082(11) -0.0028(12)
C12A 0.021(3) 0.044(4) 0.026(4) -0.003(3) 0.012(3) -0.002(3)
C12B 0.022(5) 0.026(6) 0.031(6) 0.000(5) 0.000(5) -0.004(4)
C12C 0.038(6) 0.037(6) 0.038(6) -0.0002(10) 0.0110(19) 0.0000(10)
C13 0.0212(13) 0.0380(15) 0.0301(14) 0.0020(12) 0.0095(11) -0.0009(12)
C14A 0.065(7) 0.155(13) 0.085(8) -0.056(9) -0.013(6) -0.002(8)
C14B 0.025(6) 0.024(6) 0.024(6) -0.0001(10) 0.0069(19) -0.0001(10)
C14C 0.055(9) 0.055(9) 0.055(9) 0.0000(10) 0.016(3) -0.0001(10)
C14D 0.071(6) 0.070(6) 0.071(6) -0.0002(10) 0.0202(19) -0.0005(10)
C15A 0.087(11) 0.107(10) 0.124(12) 0.021(8) -0.028(10) 0.040(10)
C15B 0.038(6) 0.038(6) 0.038(6) 0.0000(10) 0.011(2) 0.0000(10)
C15C 0.066(12) 0.066(12) 0.066(12) 0.0000(10) 0.019(4) 0.0000(10)
C15D 0.082(6) 0.082(6) 0.082(6) -0.0001(10) 0.024(2) -0.0001(10)
C16 0.266(16) 0.265(16) 0.54(3) 0.085(18) 0.132(18) -0.077(14)
C17A 0.086(7) 0.052(5) 0.040(5) -0.013(4) 0.023(5) -0.018(5)
C17B 0.145(13) 0.24(2) 0.083(9) -0.058(12) 0.092(9) -0.057(15)
N1 0.095(3) 0.083(3) 0.065(2) -0.037(2) 0.048(2) -0.042(2)
N2A 0.072(14) 0.12(2) 0.040(12) 0.011(13) -0.008(10) -0.056(14)
N2B 0.052(5) 0.052(5) 0.053(5) 0.0002(10) 0.0153(18) -0.0002(10)
N2C 0.052(7) 0.058(7) 0.033(5) -0.019(5) 0.023(5) -0.023(6)
N2D 0.058(9) 0.103(12) 0.071(9) 0.011(8) 0.016(8) 0.020(9)
O1 0.0361(11) 0.0304(10) 0.0421(11) -0.0099(8) 0.0162(10) -0.0137(9)
O2 0.0606(15) 0.0614(15) 0.0400(12) -0.0183(10) 0.0356(11) -0.0358(12)
O3 0.0393(12) 0.0426(11) 0.0218(9) -0.0070(8) 0.0116(9) -0.0165(10)
O4 0.0633(15) 0.0507(13) 0.0364(11) -0.0148(10) 0.0260(11) -0.0362(12)
O5 0.0457(13) 0.0591(14) 0.0316(10) -0.0082(9) 0.0255(10) -0.0220(11)
O6 0.109(2) 0.0739(17) 0.0389(12) -0.0280(12) 0.0452(14) -0.0551(17)
O7 0.0227(10) 0.0424(12) 0.0462(11) -0.0056(9) 0.0154(9) -0.0032(9)
O8 0.0247(10) 0.0465(12) 0.0485(12) -0.0163(10) 0.0065(9) -0.0007(10)

loop_
_atom_type_symbol
_atom_type_description
_atom_type_scat_dispersion_real
_atom_type_scat_dispersion_imag
_atom_type_scat_source
C C 0.0033 0.0016 'International Tables Vol C Tables 4.2.6.8 and 6.1.1.4'
H H 0.0000 0.0000 'International Tables Vol C Tables 4.2.6.8 and 6.1.1.4'
N N 0.0061 0.0033 'International Tables Vol C Tables 4.2.6.8 and 6.1.1.4'
O O 0.0106 0.0060 'International Tables Vol C Tables 4.2.6.8 and 6.1.1.4'
Zn Zn 0.2839 1.4301 'International Tables Vol C Tables 4.2.6.8 and 6.1.1.4'

loop_
_geom_angle_atom_site_label_1
_geom_angle_atom_site_label_2
_geom_angle_atom_site_label_3
_geom_angle
_geom_angle_site_symmetry_1
_geom_angle_site_symmetry_3
_geom_angle_publ_flag
O3 Zn1 O3 180.00(7) 4_565 2_547 ?
O3 Zn1 O1 86.26(8) 4_565 . ?
O3 Zn1 O1 93.74(8) 2_547 . ?
O3 Zn1 O1 93.74(8) 4_565 3_557 ?
O3 Zn1 O1 86.26(8) 2_547 3_557 ?
O1 Zn1 O1 180.00(4) . 3_557 ?
O3 Zn1 O7 94.92(8) 4_565 . ?
O3 Zn1 O7 85.08(8) 2_547 . ?
O1 Zn1 O7 84.96(8) . . ?
O1 Zn1 O7 95.04(8) 3_557 . ?
O3 Zn1 O7 85.08(8) 4_565 3_557 ?
O3 Zn1 O7 94.92(8) 2_547 3_557 ?
O1 Zn1 O7 95.04(8) . 3_557 ?
O1 Zn1 O7 84.96(8) 3_557 3_557 ?
O7 Zn1 O7 180.000(15) . 3_557 ?
O4 Zn2 O8 118.05(10) 4_565 . ?
O4 Zn2 O5 96.31(8) 4_565 2_546 ?
O8 Zn2 O5 103.43(9) . 2_546 ?
O4 Zn2 O2 109.84(11) 4_565 3_557 ?
O8 Zn2 O2 118.61(10) . 3_557 ?
O5 Zn2 O2 107.18(9) 2_546 3_557 ?
C2 C1 C6 119.9(2) . . ?
C2 C1 C7 120.6(2) . . ?
C6 C1 C7 119.5(2) . . ?
C3 C2 C1 120.5(2) . . ?
C3 C2 H2 119.8 . . ?
C1 C2 H2 119.8 . . ?
C2 C3 C4 118.9(2) . . ?
C2 C3 C8 122.1(2) . . ?
C4 C3 C8 119.0(2) . . ?
C5 C4 C3 121.1(2) . . ?
C5 C4 H4 119.5 . . ?
C3 C4 H4 119.5 . . ?
C4 C5 C6 119.5(2) . . ?
C4 C5 C9 119.4(2) . . ?
C6 C5 C9 121.0(2) . . ?
C5 C6 C1 120.0(2) . . ?
C5 C6 H6 120.0 . . ?
C1 C6 H6 120.0 . . ?
O1 C7 O2 121.9(2) . . ?
O1 C7 C1 120.7(2) . . ?
O2 C7 C1 117.4(2) . . ?
O3 C8 O4 126.7(2) . . ?
O3 C8 C3 117.8(2) . . ?
O4 C8 C3 115.5(2) . . ?
O6 C9 O5 125.3(2) . . ?
O6 C9 C5 119.4(2) . . ?
O5 C9 C5 115.3(2) . . ?
C10C C10A C11 67.0(8) . . ?
C10C C10A C12A 97.4(9) . 3_657 ?
C11 C10A C12A 124.2(7) . 3_657 ?
C10C C10A C12C 78.8(12) . 3_657 ?
C11 C10A C12C 117.6(11) . 3_657 ?
C12A C10A C12C 18.8(9) 3_657 3_657 ?
C10C C10A C12B 52.8(8) . 3_657 ?
C11 C10A C12B 100.0(7) . 3_657 ?
C12A C10A C12B 44.6(5) 3_657 3_657 ?
C12C C10A C12B 26.1(8) 3_657 3_657 ?
C10C C10B C12A 88(2) . 3_657 ?
C10C C10B C12C 72.4(19) . 3_657 ?
C12A C10B C12C 17.3(9) 3_657 3_657 ?
C10C C10B C11 58.4(15) . . ?
C12A C10B C11 103.8(16) 3_657 . ?
C12C C10B C11 100.3(18) 3_657 . ?
C10C C10B C12B 48.4(14) . 3_657 ?
C12A C10B C12B 41.6(9) 3_657 3_657 ?
C12C C10B C12B 24.6(8) 3_657 3_657 ?
C11 C10B C12B 88.6(14) . 3_657 ?
C10A C10C C10B 17.1(18) . . ?
C10A C10C C11 67.0(9) . . ?
C10B C10C C11 77.9(19) . . ?
C10A C10C C12B 90.2(11) . 3_657 ?
C10B C10C C12B 96(2) . 3_657 ?
C11 C10C C12B 121.0(9) . 3_657 ?
C10A C10C C12C 61.0(11) . 3_657 ?
C10B C10C C12C 66.9(19) . 3_657 ?
C11 C10C C12C 106.9(11) . 3_657 ?
C12B C10C C12C 29.3(7) 3_657 3_657 ?
C10A C10C C12A 48.0(7) . 3_657 ?
C10B C10C C12A 55.3(17) . 3_657 ?
C11 C10C C12A 97.0(8) . 3_657 ?
C12B C10C C12A 42.2(7) 3_657 3_657 ?
C12C C10C C12A 13.2(8) 3_657 3_657 ?
C12C C11 C10C 111.1(11) . . ?
C12C C11 C10A 115.2(11) . . ?
C10C C11 C10A 46.0(7) . . ?
C12C C11 C12A 19.1(9) . . ?
C10C C11 C12A 99.7(6) . . ?
C10A C11 C12A 118.9(5) . . ?
C12C C11 C12B 32.6(8) . . ?
C10C C11 C12B 120.6(7) . . ?
C10A C11 C12B 98.4(6) . . ?
C12A C11 C12B 51.6(6) . . ?
C12C C11 C13 121.1(10) . . ?
C10C C11 C13 117.4(5) . . ?
C10A C11 C13 122.1(4) . . ?
C12A C11 C13 118.6(4) . . ?
C12B C11 C13 122.0(5) . . ?
C12C C11 C10B 125.0(15) . . ?
C10C C11 C10B 43.7(14) . . ?
C10A C11 C10B 10.0(13) . . ?
C12A C11 C10B 127.1(12) . . ?
C12B C11 C10B 108.0(13) . . ?
C13 C11 C10B 113.1(11) . . ?
C12B C12A C10A 83.8(8) . 3_657 ?
C12B C12A C11 65.4(6) . . ?
C10A C12A C11 116.4(7) 3_657 . ?
C12B C12A C10B 84.2(14) . 3_657 ?
C10A C12A C10B 11.6(14) 3_657 3_657 ?
C11 C12A C10B 126.3(13) . 3_657 ?
C12B C12A C10C 49.2(7) . 3_657 ?
C10A C12A C10C 34.6(6) 3_657 3_657 ?
C11 C12A C10C 95.8(6) . 3_657 ?
C10B C12A C10C 36.5(13) 3_657 3_657 ?
C12C C12B C12A 5(2) . . ?
C12C C12B C10C 90(2) . 3_657 ?
C12A C12B C10C 88.6(10) . 3_657 ?
C12C C12B C11 66.3(19) . . ?
C12A C12B C11 63.1(6) . . ?
C10C C12B C11 118.2(9) 3_657 . ?
C12C C12B C10A 53(2) . 3_657 ?
C12A C12B C10A 51.5(6) . 3_657 ?
C10C C12B C10A 37.0(7) 3_657 3_657 ?
C11 C12B C10A 95.5(7) . 3_657 ?
C12C C12B C10B 55(2) . 3_657 ?
C12A C12B C10B 54.3(12) . 3_657 ?
C10C C12B C10B 36.0(12) 3_657 3_657 ?
C11 C12B C10B 104.0(12) . 3_657 ?
C10A C12B C10B 9.7(11) 3_657 3_657 ?
C12B C12C C11 81(2) . . ?
C12B C12C C10A 101(2) . 3_657 ?
C11 C12C C10A 118.3(16) . 3_657 ?
C12B C12C C10B 100(3) . 3_657 ?
C11 C12C C10B 130(2) . 3_657 ?
C10A C12C C10B 11.6(13) 3_657 3_657 ?
C12B C12C C10C 60.6(19) . 3_657 ?
C11 C12C C10C 111.5(15) . 3_657 ?
C10A C12C C10C 40.3(8) 3_657 3_657 ?
C10B C12C C10C 40.7(14) 3_657 3_657 ?
O7 C13 O8 126.0(3) . . ?
O7 C13 C11 119.2(2) . . ?
O8 C13 C11 114.8(2) . . ?
C14B C14A C14C 32(3) . . ?
C14B C14A C14D 2(3) . . ?
C14C C14A C14D 30(3) . . ?
C14B C14A N1 55(2) . . ?
C14C C14A N1 60(2) . . ?
C14D C14A N1 56.0(10) . . ?
C14C C14B C14D 76(7) . . ?
C14C C14B C14A 99(7) . . ?
C14D C14B C14A 175(6) . . ?
C14C C14B N1 88(6) . . ?
C14D C14B N1 85(4) . . ?
C14A C14B N1 97(3) . . ?
C14C C14B C15D 71(7) . . ?
C14D C14B C15D 24(3) . . ?
C14A C14B C15D 156(4) . . ?
N1 C14B C15D 62.4(16) . . ?
C14C C14B C15B 66(6) . . ?
C14D C14B C15B 45(4) . . ?
C14A C14B C15B 135(4) . . ?
N1 C14B C15B 44.5(14) . . ?
C15D C14B C15B 20.8(12) . . ?
C14B C14C C14D 56(5) . . ?
C14B C14C C14A 50(6) . . ?
C14D C14C C14A 106(6) . . ?
C14B C14C N1 70(5) . . ?
C14D C14C N1 75(4) . . ?
C14A C14C N1 82(3) . . ?
C14B C14C C15D 88(7) . . ?
C14D C14C C15D 39(4) . . ?
C14A C14C C15D 133(4) . . ?
N1 C14C C15D 62.6(19) . . ?
C14B C14C C15B 98(7) . . ?
C14D C14C C15B 60(4) . . ?
C14A C14C C15B 129(3) . . ?
N1 C14C C15B 48.1(16) . . ?
C15D C14C C15B 23.6(14) . . ?
C14B C14D C14C 48(4) . . ?
C14B C14D C15D 142(5) . . ?
C14C C14D C15D 114(5) . . ?
C14B C14D C14A 3(4) . . ?
C14C C14D C14A 45(4) . . ?
C15D C14D C14A 142(3) . . ?
C14B C14D N1 70(4) . . ?
C14C C14D N1 76(4) . . ?
C15D C14D N1 73.5(19) . . ?
C14A C14D N1 71.1(12) . . ?
C14B C14D C15B 119(4) . . ?
C14C C14D C15B 96(4) . . ?
C15D C14D C15B 23.2(19) . . ?
C14A C14D C15B 119(2) . . ?
N1 C14D C15B 53.2(14) . . ?
C15C C15A C15B 167(8) . . ?
C15C C15A C15D 161(7) . . ?
C15B C15A C15D 7(3) . . ?
C15C C15A N1 117(7) . . ?
C15B C15A N1 57(3) . . ?
C15D C15A N1 60.1(10) . . ?
C15D C15B C15A 167(6) . . ?
C15D C15B C15C 162(5) . . ?
C15A C15B C15C 6(3) . . ?
C15D C15B N1 90(4) . . ?
C15A C15B N1 95(3) . . ?
C15C C15B N1 93(4) . . ?
C15D C15B C14D 34(3) . . ?
C15A C15B C14D 155(4) . . ?
C15C C15B C14D 153(4) . . ?
N1 C15B C14D 60.0(17) . . ?
C15D C15B C14C 55(4) . . ?
C15A C15B C14C 137(4) . . ?
C15C C15B C14C 138(4) . . ?
N1 C15B C14C 53.9(18) . . ?
C14D C15B C14C 23.9(16) . . ?
C15D C15B C14B 50(3) . . ?
C15A C15B C14B 139(4) . . ?
C15C C15B C14B 138(4) . . ?
N1 C15B C14B 45.6(15) . . ?
C14D C15B C14B 16.1(12) . . ?
C14C C15B C14B 16.4(14) . . ?
C15A C15C C15B 8(4) . . ?
C15A C15C N1 48(6) . . ?
C15B C15C N1 45(2) . . ?
C15A C15C C15D 13(5) . . ?
C15B C15C C15D 6(2) . . ?
N1 C15C C15D 46.0(13) . . ?
C15B C15D C14D 123(5) . . ?
C15B C15D C15A 7(3) . . ?
C14D C15D C15A 128(3) . . ?
C15B C15D C14C 101(4) . . ?
C14D C15D C14C 26(2) . . ?
C15A C15D C14C 107(2) . . ?
C15B C15D N1 62(4) . . ?
C14D C15D N1 66.2(18) . . ?
C15A C15D N1 64.6(12) . . ?
C14C C15D N1 58.1(17) . . ?
C15B C15D C14B 109(4) . . ?
C14D C15D C14B 13.9(19) . . ?
C15A C15D C14B 113.8(19) . . ?
C14C C15D C14B 20.5(16) . . ?
N1 C15D C14B 52.8(13) . . ?
C15B C15D C15C 11(4) . . ?
C14D C15D C15C 129(3) . . ?
C15A C15D C15C 5.2(19) . . ?
C14C C15D C15C 110(3) . . ?
N1 C15D C15C 64.3(19) . . ?
C14B C15D C15C 115(2) . . ?
N2C C16 N2B 34.0(9) . . ?
N2C C16 N2A 45.6(9) . . ?
N2B C16 N2A 11.7(12) . . ?
C17B C17A N2A 65.9(16) . . ?
C17B C17A N2B 68.4(15) . . ?
N2A C17A N2B 9.2(16) . . ?
C17A C17B N2A 62(2) . . ?
C17A C17B N2B 75.3(16) . . ?
N2A C17B N2B 16.2(19) . . ?
C15B N1 C14B 90(2) . . ?
C15B N1 C14D 66.8(18) . . ?
C14B N1 C14D 24.8(13) . . ?
C15B N1 C14C 78(2) . . ?
C14B N1 C14C 22.0(17) . . ?
C14D N1 C14C 28.5(17) . . ?
C15B N1 C15D 28.3(14) . . ?
C14B N1 C15D 64.9(16) . . ?
C14D N1 C15D 40.3(10) . . ?
C14C N1 C15D 59(2) . . ?
C15B N1 C15A 27.4(16) . . ?
C14B N1 C15A 116.4(16) . . ?
C14D N1 C15A 94.0(12) . . ?
C14C N1 C15A 101.1(18) . . ?
C15D N1 C15A 55.3(11) . . ?
C15B N1 C14A 115.3(17) . . ?
C14B N1 C14A 28.3(13) . . ?
C14D N1 C14A 53.0(11) . . ?
C14C N1 C14A 37.7(16) . . ?
C15D N1 C14A 92.6(12) . . ?
C15A N1 C14A 138.5(8) . . ?
C15B N1 C15C 42(2) . . ?
C14B N1 C15C 132(2) . . ?
C14D N1 C15C 109.1(19) . . ?
C14C N1 C15C 115(2) . . ?
C15D N1 C15C 69.7(19) . . ?
C15A N1 C15C 15.2(18) . . ?
C14A N1 C15C 151.8(17) . . ?
C15B N1 H1N 114(3) . . ?
C14B N1 H1N 112(3) . . ?
C14D N1 H1N 129(3) . . ?
C14C N1 H1N 100(3) . . ?
C15D N1 H1N 134(3) . . ?
C15A N1 H1N 96(3) . . ?
C14A N1 H1N 90(3) . . ?
C15C N1 H1N 88(3) . . ?
C15B N1 H2N 122(3) . . ?
C14B N1 H2N 107(4) . . ?
C14D N1 H2N 111(3) . . ?
C14C N1 H2N 129(4) . . ?
C15D N1 H2N 115(3) . . ?
C15A N1 H2N 116(3) . . ?
C14A N1 H2N 101(3) . . ?
C15C N1 H2N 106(4) . . ?
H1N N1 H2N 109(4) . . ?
N2B N2A C17A 152(5) . . ?
N2B N2A C17B 129(6) . . ?
C17A N2A C17B 52(2) . . ?
N2B N2A N2C 4(4) . . ?
C17A N2A N2C 155(2) . . ?
C17B N2A N2C 132(3) . . ?
N2B N2A C16 39(4) . . ?
C17A N2A C16 131.8(17) . . ?
C17B N2A C16 90(2) . . ?
N2C N2A C16 42.1(10) . . ?
N2A N2B N2C 174(6) . . ?
N2A N2B C17B 35(4) . . ?
N2C N2B C17B 150(3) . . ?
N2A N2B C17A 18(4) . . ?
N2C N2B C17A 165(3) . . ?
C17B N2B C17A 36.3(12) . . ?
N2A N2B C16 129(5) . . ?
N2C N2B C16 55.3(16) . . ?
C17B N2B C16 94.3(17) . . ?
C17A N2B C16 125.5(19) . . ?
N2B N2C C16 91(2) . . ?
N2B N2C N2D 128(2) . . ?
C16 N2C N2D 141.7(15) . . ?
N2B N2C N2A 2(2) . . ?
C16 N2C N2A 92.3(14) . . ?
N2D N2C N2A 126.0(13) . . ?
C7 O1 Zn1 159.6(2) . . ?
C7 O2 Zn2 106.17(17) . 3_557 ?
C8 O3 Zn1 133.19(18) . 2_557 ?
C8 O4 Zn2 138.71(18) . 4_666 ?
C9 O5 Zn2 126.16(17) . 2_556 ?
C13 O7 Zn1 137.41(18) . . ?
C13 O8 Zn2 120.32(18) . . ?

loop_
_geom_bond_atom_site_label_1
_geom_bond_atom_site_label_2
_geom_bond_distance
_geom_bond_site_symmetry_2
_geom_bond_publ_flag
Zn1 O3 2.0485(17) 4_565 ?
Zn1 O3 2.0485(17) 2_547 ?
Zn1 O1 2.1169(18) . ?
Zn1 O1 2.1169(17) 3_557 ?
Zn1 O7 2.1592(18) . ?
Zn1 O7 2.1592(18) 3_557 ?
Zn2 O4 1.934(2) 4_565 ?
Zn2 O8 1.942(2) . ?
Zn2 O5 1.9466(18) 2_546 ?
Zn2 O2 1.964(2) 3_557 ?
C1 C2 1.393(4) . ?
C1 C6 1.398(3) . ?
C1 C7 1.493(4) . ?
C2 C3 1.388(3) . ?
C2 H2 0.9300 . ?
C3 C4 1.398(3) . ?
C3 C8 1.506(4) . ?
C4 C5 1.388(4) . ?
C4 H4 0.9300 . ?
C5 C6 1.388(4) . ?
C5 C9 1.508(3) . ?
C6 H6 0.9300 . ?
C7 O1 1.239(3) . ?
C7 O2 1.273(3) . ?
C8 O3 1.242(3) . ?
C8 O4 1.256(3) . ?
C9 O6 1.229(3) . ?
C9 O5 1.259(3) . ?
C10A C10C 1.065(16) . ?
C10A C11 1.363(9) . ?
C10A C12A 1.392(11) 3_657 ?
C10A C12C 1.44(2) 3_657 ?
C10A C12B 1.768(16) 3_657 ?
C10B C10C 1.11(3) . ?
C10B C12A 1.53(3) 3_657 ?
C10B C12C 1.56(4) 3_657 ?
C10B C11 1.57(3) . ?
C10B C12B 1.87(3) 3_657 ?
C10C C11 1.363(11) . ?
C10C C12B 1.408(15) 3_657 ?
C10C C12C 1.62(3) 3_657 ?
C10C C12A 1.859(15) 3_657 ?
C11 C12C 1.34(2) . ?
C11 C12A 1.422(7) . ?
C11 C12B 1.450(12) . ?
C11 C13 1.514(4) . ?
C12A C12B 1.249(15) . ?
C12A C10A 1.392(11) 3_657 ?
C12A C10B 1.53(3) 3_657 ?
C12A C10C 1.859(15) 3_657 ?
C12B C12C 0.792(17) . ?
C12B C10C 1.408(15) 3_657 ?
C12B C10A 1.768(15) 3_657 ?
C12B C10B 1.87(3) 3_657 ?
C12C C10A 1.44(2) 3_657 ?
C12C C10B 1.56(4) 3_657 ?
C12C C10C 1.62(3) 3_657 ?
C13 O7 1.243(3) . ?
C13 O8 1.268(3) . ?
C14A C14B 0.79(3) . ?
C14A C14C 1.02(4) . ?
C14A C14D 1.39(3) . ?
C14A N1 1.647(13) . ?
C14B C14C 0.54(4) . ?
C14B C14D 0.61(3) . ?
C14B N1 1.36(3) . ?
C14B C15D 1.54(4) . ?
C14B C15B 1.90(5) . ?
C14C C14D 0.71(4) . ?
C14C N1 1.45(4) . ?
C14C C15D 1.46(5) . ?
C14C C15B 1.75(6) . ?
C14D C15D 1.02(3) . ?
C14D N1 1.44(2) . ?
C14D C15B 1.53(4) . ?
C15A C15C 0.56(5) . ?
C15A C15B 0.73(4) . ?
C15A C15D 1.43(3) . ?
C15A N1 1.575(13) . ?
C15B C15D 0.72(3) . ?
C15B C15C 1.28(6) . ?
C15B N1 1.33(3) . ?
C15C N1 1.89(5) . ?
C15C C15D 1.97(5) . ?
C15D N1 1.51(2) . ?
C16 N2C 1.316(15) . ?
C16 N2B 1.60(3) . ?
C16 N2A 1.96(3) . ?
C17A C17B 0.90(2) . ?
C17A N2A 1.01(3) . ?
C17A N2B 1.48(3) . ?
C17B N2A 1.04(2) . ?
C17B N2B 1.42(3) . ?
N1 H1N 0.911(19) . ?
N1 H2N 0.891(19) . ?
N2A N2B 0.51(3) . ?
N2A N2C 1.40(3) . ?
N2B N2C 0.89(2) . ?
N2C N2D 1.378(17) . ?
O2 Zn2 1.964(2) 3_557 ?
O3 Zn1 2.0485(17) 2_557 ?
O4 Zn2 1.934(2) 4_666 ?
O5 Zn2 1.9466(18) 2_556 ?

loop_
_geom_hbond_atom_site_label_D
_geom_hbond_atom_site_label_H
_geom_hbond_atom_site_label_A
_geom_hbond_distance_DH
_geom_hbond_distance_HA
_geom_hbond_distance_DA
_geom_hbond_angle_DHA
_geom_hbond_site_symmetry_A
N1 H2N O6 0.891(19) 1.97(3) 2.718(4) 141(4) .
N1 H2N O8 0.891(19) 2.56(4) 3.196(4) 129(4) 2_556
